data_3500010
loop_
_publ_author_name
'Carlos S\'anchez'
'Juan M. Salas'
'Miguel Quir\'os'
'M. Purificaci\'on S\'anchez'

_publ_section_title
;
 Ru(IV) complex with 5-methyl-7-oxo(4H)-1,2,4-triazolo-[1,5-a]-pyrimidine
;
_journal_name_full 'Personal communication to COD'
_journal_year 2012
_chemical_formula_sum 'C12 H25 Cl4 N8 O8.5 Ru'
_chemical_formula_weight 660.27
_chemical_name_systematic ?
_space_group_IT_number 14
_symmetry_cell_setting monoclinic
_symmetry_space_group_name_Hall '-P 2yn'
_symmetry_space_group_name_H-M 'P 1 21/n 1'
_atom_sites_solution_hydrogens geom
_atom_sites_solution_primary direct
_atom_sites_solution_secondary difmap
_audit_creation_method SHELXL-97
_cell_angle_alpha 90.00
_cell_angle_beta 92.8120(10)
_cell_angle_gamma 90.00
_cell_formula_units_Z 4
_cell_length_a 9.6031(5)
_cell_length_b 26.6153(15)
_cell_length_c 9.8157(6)
_cell_measurement_reflns_used 5092
_cell_measurement_temperature 100(2)
_cell_measurement_theta_max 28.25
_cell_measurement_theta_min 2.21
_cell_volume 2505.8(2)
_computing_cell_refinement 'Bruker SMART'
_computing_data_collection 'Bruker SMART'
_computing_data_reduction 'Bruker SAINT'
_computing_structure_refinement 'SHELXL-97 (Sheldrick, 1997)'
_computing_structure_solution 'SHELXS-97 (Sheldrick, 1990)'
_diffrn_ambient_temperature 100(2)
_diffrn_detector_area_resol_mean 66.06
_diffrn_measured_fraction_theta_full 0.989
_diffrn_measured_fraction_theta_max 0.942
_diffrn_measurement_device_type 'Bruker SMART APEX CCD system'
_diffrn_measurement_method 'phi and omega scans'
_diffrn_radiation_monochromator graphite
_diffrn_radiation_source 'fine-focus sealed tube'
_diffrn_radiation_type MoK\a
_diffrn_radiation_wavelength 0.71073
_diffrn_reflns_av_R_equivalents 0.0351
_diffrn_reflns_av_sigmaI/netI 0.0282
_diffrn_reflns_limit_h_max 12
_diffrn_reflns_limit_h_min -12
_diffrn_reflns_limit_k_max 35
_diffrn_reflns_limit_k_min -35
_diffrn_reflns_limit_l_max 12
_diffrn_reflns_limit_l_min -12
_diffrn_reflns_number 29059
_diffrn_reflns_theta_full 27.50
_diffrn_reflns_theta_max 28.35
_diffrn_reflns_theta_min 1.53
_exptl_absorpt_coefficient_mu 1.108
_exptl_absorpt_correction_T_max 0.9570
_exptl_absorpt_correction_T_min 0.8203
_exptl_absorpt_correction_type multi-scan
_exptl_crystal_colour brown
_exptl_crystal_density_diffrn 1.750
_exptl_crystal_density_method 'not measured'
_exptl_crystal_description lamina
_exptl_crystal_F_000 1332
_exptl_crystal_size_max 0.30
_exptl_crystal_size_mid 0.25
_exptl_crystal_size_min 0.04
_geom_special_details
; 
 All esds (except the esd in the dihedral angle between two l.s. planes) 
 are estimated using the full covariance matrix.  The cell esds are taken 
 into account individually in the estimation of esds in distances, angles 
 and torsion angles; correlations between esds in cell parameters are only 
 used when they are defined by crystal symmetry.  An approximate (isotropic) 
 treatment of cell esds is used for estimating esds involving l.s. planes. 
;
_refine_diff_density_max 1.401
_refine_diff_density_min -2.143
_refine_diff_density_rms 0.237
_refine_ls_extinction_coef 0.0035(4)
_refine_ls_extinction_expression Fc^*^=kFc[1+0.001xFc^2^\l^3^/sin(2\q)]^-1/4^
_refine_ls_extinction_method SHELXL
_refine_ls_goodness_of_fit_ref 1.347
_refine_ls_hydrogen_treatment constr
_refine_ls_matrix_type full
_refine_ls_number_parameters 310
_refine_ls_number_reflns 5889
_refine_ls_number_restraints 0
_refine_ls_restrained_S_all 1.347
_refine_ls_R_factor_all 0.0966
_refine_ls_R_factor_gt 0.0929
_refine_ls_shift/su_max 0.000
_refine_ls_shift/su_mean 0.000
_refine_ls_structure_factor_coef Fsqd
_refine_ls_weighting_details 'calc w=1/[\s^2^(Fo^2^)+(0.0300P)^2^+60.0000P] where P=(Fo^2^+2Fc^2^)/3'
_refine_ls_weighting_scheme calc
_refine_ls_wR_factor_gt 0.2232
_refine_ls_wR_factor_ref 0.2328
_refine_special_details
; 
 Refinement of F^2^ against ALL reflections.  The weighted R-factor wR and 
 goodness of fit S are based on F^2^, conventional R-factors R are based 
 on F, with F set to zero for negative F^2^. The threshold expression of 
 F^2^ > 2sigma(F^2^) is used only for calculating R-factors(gt) etc. and is 
 not relevant to the choice of reflections for refinement.  R-factors based 
 on F^2^ are statistically about twice as large as those based on F, and R- 
 factors based on ALL data will be even larger. 
;
_reflns_number_gt 5607
_reflns_number_total 5889
_reflns_threshold_expression >2sigma(I)
_cod_data_source_file ruclmtpo.cif
_cod_data_source_block ruclmtpo
_cod_original_formula_sum 'C12 H25 Cl4 N8 O8.50 Ru'
_cod_database_code 3500010
_cod_database_fobs_code 3500010

loop_
_symmetry_equiv_pos_as_xyz
'x, y, z'
'-x+1/2, y+1/2, -z+1/2'
'-x, -y, -z'
'x-1/2, -y-1/2, z-1/2'

loop_
_atom_site_label
_atom_site_type_symbol
_atom_site_fract_x
_atom_site_fract_y
_atom_site_fract_z
_atom_site_U_iso_or_equiv
_atom_site_adp_type
_atom_site_occupancy
_atom_site_symmetry_multiplicity
_atom_site_calc_flag
_atom_site_refinement_flags
_atom_site_attached_hydrogens
Ru Ru 0.47888(7) 0.31005(3) 0.45227(7) 0.0152(2) Uani 1 1 d . 0
Cl1 Cl 0.3236(2) 0.31456(8) 0.6305(2) 0.0176(4) Uani 1 1 d . 0
Cl2 Cl 0.6327(2) 0.30810(10) 0.2708(2) 0.0238(5) Uani 1 1 d . 0
Cl3 Cl 0.2964(2) 0.27944(8) 0.3074(2) 0.0178(4) Uani 1 1 d . 0
Cl4 Cl 0.6621(2) 0.33837(9) 0.6002(2) 0.0212(5) Uani 1 1 d . 0
N1A N 0.5007(9) 0.1557(3) 0.5780(9) 0.0265(18) Uani 1 1 d . 0
C2A C 0.4435(10) 0.2004(3) 0.5538(9) 0.0185(18) Uani 1 1 d . 0
H2A H 0.3477 0.2067 0.5673 0.022 Uiso 1 1 d R 0
N3A N 0.5296(8) 0.2366(3) 0.5071(7) 0.0173(15) Uani 1 1 d . 0
C3AA C 0.6503(10) 0.2121(4) 0.5005(9) 0.0191(18) Uani 1 1 d . 0
N4A N 0.7750(8) 0.2296(3) 0.4611(8) 0.0241(18) Uani 1 1 d . 0
H4A H 0.7837 0.2609 0.4337 0.029 Uiso 1 1 d R 0
C5A C 0.8871(10) 0.1976(5) 0.4649(10) 0.031(3) Uani 1 1 d . 0
C51A C 1.0204(11) 0.2183(6) 0.4206(11) 0.045(4) Uani 1 1 d . 0
H51A H 1.0635 0.2384 0.4950 0.054 Uiso 1 1 d R 0
H52A H 1.0028 0.2397 0.3402 0.054 Uiso 1 1 d R 0
H53A H 1.0831 0.1909 0.3978 0.054 Uiso 1 1 d R 0
C6A C 0.8734(12) 0.1493(5) 0.5077(11) 0.039(3) Uani 1 1 d . 0
H6A H 0.9544 0.1288 0.5119 0.047 Uiso 1 1 d R 0
C7A C 0.7436(14) 0.1280(5) 0.5490(10) 0.039(3) Uani 1 1 d . 0
O7A O 0.7190(11) 0.0859(3) 0.5887(8) 0.050(3) Uani 1 1 d . 0
N8A N 0.6344(9) 0.1649(3) 0.5423(8) 0.0242(17) Uani 1 1 d . 0
N1B N 0.4575(9) 0.4656(3) 0.3481(9) 0.0256(18) Uani 1 1 d . 0
C2B C 0.5159(10) 0.4224(4) 0.3710(10) 0.0222(19) Uani 1 1 d . 0
H2B H 0.6135 0.4177 0.3661 0.027 Uiso 1 1 d R 0
N3B N 0.4272(8) 0.3835(3) 0.4007(8) 0.0172(15) Uani 1 1 d . 0
C3AB C 0.3043(9) 0.4061(3) 0.3926(8) 0.0150(16) Uani 1 1 d . 0
N4B N 0.1761(7) 0.3865(3) 0.4082(8) 0.0154(14) Uani 1 1 d . 0
H4B H 0.1664 0.3545 0.4278 0.018 Uiso 1 1 d R 0
C5B C 0.0620(10) 0.4169(4) 0.3933(10) 0.0214(19) Uani 1 1 d . 0
C51B C -0.0749(10) 0.3917(4) 0.4082(11) 0.028(2) Uani 1 1 d . 0
H51B H -0.1096 0.3792 0.3189 0.033 Uiso 1 1 d R 0
H52B H -0.1412 0.4160 0.4426 0.033 Uiso 1 1 d R 0
H53B H -0.0643 0.3635 0.4721 0.033 Uiso 1 1 d R 0
C6B C 0.0770(10) 0.4668(3) 0.3654(13) 0.030(2) Uani 1 1 d . 0
H6B H -0.0050 0.4868 0.3570 0.036 Uiso 1 1 d R 0
C7B C 0.2099(12) 0.4898(4) 0.3473(12) 0.032(2) Uani 1 1 d . 0
O7B O 0.2330(10) 0.5334(3) 0.3209(12) 0.057(3) Uani 1 1 d . 0
N8B N 0.3180(8) 0.4550(3) 0.3625(8) 0.0205(16) Uani 1 1 d . 0
O1W O -0.0052(7) 0.3079(3) 0.6887(8) 0.0290(16) Uani 1 1 d . 2
O2W O 0.5016(10) 0.5757(4) 0.2570(9) 0.047(2) Uani 1 1 d . 2
O3W O 0.0067(18) 0.4071(4) 0.7533(10) 0.089(5) Uani 1 1 d . 2
O4W O 0.4565(9) 0.0446(4) 0.5092(9) 0.047(2) Uani 1 1 d . 2
O5W O 0.7292(11) 0.4666(4) 0.1456(9) 0.051(3) Uani 1 1 d . 2
O6W O 0.7525(15) 0.5441(4) 0.3023(11) 0.080(4) Uani 1 1 d . 2
O7W O 0.5408(18) 0.5285(7) 0.0076(16) 0.039(4) Uani 0.50 1 d P 2

loop_
_atom_site_aniso_label
_atom_site_aniso_U_11
_atom_site_aniso_U_22
_atom_site_aniso_U_33
_atom_site_aniso_U_23
_atom_site_aniso_U_13
_atom_site_aniso_U_12
Ru 0.0121(3) 0.0200(4) 0.0137(3) 0.0024(3) 0.0025(2) 0.0006(3)
Cl1 0.0171(9) 0.0180(10) 0.0181(9) 0.0020(8) 0.0051(7) 0.0009(8)
Cl2 0.0191(10) 0.0358(13) 0.0169(10) 0.0039(9) 0.0054(8) 0.0030(9)
Cl3 0.0197(10) 0.0152(9) 0.0183(10) -0.0017(8) -0.0014(8) 0.0012(8)
Cl4 0.0158(10) 0.0267(11) 0.0210(10) 0.0025(9) -0.0003(8) -0.0039(8)
N1A 0.034(5) 0.024(4) 0.023(4) 0.004(3) 0.006(3) 0.010(4)
C2A 0.027(5) 0.011(4) 0.018(4) 0.003(3) 0.005(3) 0.005(3)
N3A 0.017(4) 0.023(4) 0.013(3) 0.000(3) 0.004(3) 0.002(3)
C3AA 0.026(5) 0.020(4) 0.012(4) 0.001(3) 0.005(3) 0.004(4)
N4A 0.017(4) 0.037(5) 0.018(4) -0.001(3) 0.000(3) 0.011(3)
C5A 0.020(5) 0.057(7) 0.016(4) -0.012(5) -0.005(4) 0.016(5)
C51A 0.018(5) 0.091(11) 0.024(5) -0.023(6) -0.002(4) 0.022(6)
C6A 0.030(6) 0.066(9) 0.021(5) -0.014(5) -0.003(4) 0.028(6)
C7A 0.054(7) 0.049(7) 0.014(5) -0.004(5) -0.004(5) 0.031(6)
O7A 0.089(7) 0.039(5) 0.023(4) 0.006(4) 0.003(4) 0.039(5)
N8A 0.028(4) 0.025(4) 0.019(4) 0.005(3) -0.003(3) 0.010(3)
N1B 0.023(4) 0.022(4) 0.032(4) 0.000(3) 0.004(3) -0.012(3)
C2B 0.021(4) 0.021(5) 0.025(5) 0.002(4) 0.004(4) -0.005(4)
N3B 0.015(3) 0.020(4) 0.017(3) 0.004(3) 0.003(3) -0.005(3)
C3AB 0.018(4) 0.013(4) 0.014(4) -0.002(3) 0.002(3) 0.000(3)
N4B 0.014(3) 0.011(3) 0.021(4) 0.000(3) 0.001(3) -0.003(3)
C5B 0.018(4) 0.023(5) 0.024(5) -0.001(4) 0.007(4) 0.007(4)
C51B 0.019(5) 0.030(5) 0.035(6) 0.007(4) 0.010(4) 0.003(4)
C6B 0.019(5) 0.008(4) 0.063(7) 0.008(4) 0.015(5) 0.003(3)
C7B 0.036(6) 0.015(5) 0.046(6) -0.005(4) 0.018(5) -0.003(4)
O7B 0.052(6) 0.014(4) 0.108(9) 0.000(5) 0.037(6) -0.005(4)
N8B 0.019(4) 0.013(4) 0.030(4) -0.003(3) 0.009(3) -0.006(3)
O1W 0.026(4) 0.019(3) 0.042(4) 0.005(3) 0.006(3) 0.002(3)
O2W 0.054(5) 0.050(5) 0.038(5) -0.012(4) 0.021(4) -0.030(5)
O3W 0.208(16) 0.031(5) 0.027(5) -0.005(4) 0.011(7) -0.033(7)
O4W 0.041(5) 0.058(6) 0.042(5) -0.010(4) 0.006(4) -0.012(4)
O5W 0.070(7) 0.046(5) 0.038(5) -0.003(4) 0.010(5) -0.028(5)
O6W 0.138(11) 0.047(6) 0.059(7) -0.026(5) 0.056(7) -0.047(7)
O7W 0.042(9) 0.046(10) 0.031(8) -0.011(7) 0.009(7) -0.021(8)

loop_
_atom_type_symbol
_atom_type_description
_atom_type_scat_dispersion_real
_atom_type_scat_dispersion_imag
_atom_type_scat_source
C C 0.0033 0.0016 'International Tables Vol C Tables 4.2.6.8 and 6.1.1.4'
H H 0.0000 0.0000 'International Tables Vol C Tables 4.2.6.8 and 6.1.1.4'
N N 0.0061 0.0033 'International Tables Vol C Tables 4.2.6.8 and 6.1.1.4'
O O 0.0106 0.0060 'International Tables Vol C Tables 4.2.6.8 and 6.1.1.4'
Cl Cl 0.1484 0.1585 'International Tables Vol C Tables 4.2.6.8 and 6.1.1.4'
Ru Ru -1.2594 0.8363 'International Tables Vol C Tables 4.2.6.8 and 6.1.1.4'

loop_
_geom_angle_atom_site_label_1
_geom_angle_atom_site_label_2
_geom_angle_atom_site_label_3
_geom_angle
N3B Ru N3A 179.1(3)
N3B Ru Cl3 91.0(2)
N3A Ru Cl3 89.4(2)
N3B Ru Cl4 90.7(2)
N3A Ru Cl4 89.0(2)
Cl3 Ru Cl4 178.34(8)
N3B Ru Cl1 88.9(2)
N3A Ru Cl1 90.3(2)
Cl3 Ru Cl1 89.24(8)
Cl4 Ru Cl1 90.39(8)
N3B Ru Cl2 89.3(2)
N3A Ru Cl2 91.6(2)
Cl3 Ru Cl2 90.64(8)
Cl4 Ru Cl2 89.78(8)
Cl1 Ru Cl2 178.18(9)
C2A N1A N8A 100.2(8)
N1A C2A N3A 116.2(9)
N1A C2A H2A 121.8
N3A C2A H2A 122.1
C3AA N3A C2A 102.4(8)
C3AA N3A Ru 129.8(6)
C2A N3A Ru 127.8(6)
N8A C3AA N3A 109.4(8)
N8A C3AA N4A 121.8(9)
N3A C3AA N4A 128.8(9)
C3AA N4A C5A 118.7(10)
C3AA N4A H4A 120.6
C5A N4A H4A 120.6
C6A C5A N4A 120.5(10)
C6A C5A C51A 122.8(10)
N4A C5A C51A 116.7(11)
C5A C51A H51A 108.9
C5A C51A H52A 109.7
H51A C51A H52A 109.5
C5A C51A H53A 109.8
H51A C51A H53A 109.5
H52A C51A H53A 109.5
C5A C6A C7A 123.7(10)
C5A C6A H6A 117.7
C7A C6A H6A 118.5
O7A C7A N8A 119.6(12)
O7A C7A C6A 129.5(11)
N8A C7A C6A 110.9(11)
C3AA N8A N1A 111.8(8)
C3AA N8A C7A 124.3(10)
N1A N8A C7A 123.8(9)
C2B N1B N8B 102.4(8)
N1B C2B N3B 115.9(9)
N1B C2B H2B 122.0
N3B C2B H2B 122.2
C3AB N3B C2B 101.8(8)
C3AB N3B Ru 130.2(6)
C2B N3B Ru 128.0(6)
N3B C3AB N8B 110.9(8)
N3B C3AB N4B 129.2(8)
N8B C3AB N4B 119.9(8)
C3AB N4B C5B 119.4(8)
C3AB N4B H4B 120.3
C5B N4B H4B 120.3
N4B C5B C6B 120.4(9)
N4B C5B C51B 115.6(8)
C6B C5B C51B 124.0(9)
C5B C51B H51B 109.2
C5B C51B H52B 109.2
H51B C51B H52B 109.5
C5B C51B H53B 110.0
H51B C51B H53B 109.5
H52B C51B H53B 109.5
C5B C6B C7B 122.9(9)
C5B C6B H6B 117.8
C7B C6B H6B 119.3
O7B C7B N8B 121.0(10)
O7B C7B C6B 127.5(11)
N8B C7B C6B 111.5(8)
C3AB N8B N1B 109.0(8)
C3AB N8B C7B 125.9(8)
N1B N8B C7B 125.0(8)

loop_
_geom_bond_atom_site_label_1
_geom_bond_atom_site_label_2
_geom_bond_distance
_geom_bond_site_symmetry_2
Ru N3B 2.074(8) .
Ru N3A 2.079(8) .
Ru Cl3 2.348(2) .
Ru Cl4 2.350(2) .
Ru Cl1 2.357(2) .
Ru Cl2 2.370(2) .
N1A C2A 1.329(12) .
N1A N8A 1.369(12) .
C2A N3A 1.363(12) .
C2A H2A 0.9500 .
N3A C3AA 1.334(12) .
C3AA N8A 1.333(12) .
C3AA N4A 1.358(12) .
N4A C5A 1.373(12) .
N4A H4A 0.8800 .
C5A C6A 1.359(19) .
C5A C51A 1.479(17) .
C51A H51A 0.9800 .
C51A H52A 0.9800 .
C51A H53A 0.9801 .
C6A C7A 1.446(19) .
C6A H6A 0.9500 .
C7A O7A 1.215(16) .
C7A N8A 1.436(13) .
N1B C2B 1.294(13) .
N1B N8B 1.382(11) .
C2B N3B 1.380(11) .
C2B H2B 0.9500 .
N3B C3AB 1.323(11) .
C3AB N8B 1.344(11) .
C3AB N4B 1.353(11) .
N4B C5B 1.364(11) .
N4B H4B 0.8800 .
C5B C6B 1.367(13) .
C5B C51B 1.488(13) .
C51B H51B 0.9800 .
C51B H52B 0.9801 .
C51B H53B 0.9800 .
C6B C7B 1.434(14) .
C6B H6B 0.9500 .
C7B O7B 1.213(13) .
C7B N8B 1.394(14) .
O7W O7W 1.71(3) 3_665

loop_
_geom_hbond_atom_site_label_D
_geom_hbond_atom_site_label_H
_geom_hbond_atom_site_label_A
_geom_hbond_distance_DH
_geom_hbond_distance_HA
_geom_hbond_distance_DA
_geom_hbond_angle_DHA
N4A H4A Cl2 0.88 2.45 3.078(9) 128.4
N4B H4B Cl1 0.88 2.66 3.183(8) 119.2
